data_2012652
loop_
_publ_author_name
'Vojnovi\'c, Marija'
'Jozi\'c, Dra\<zan'
'Giester, Gerald'
'Peri\'c, Berislav'
'Planini\'c, Pavica'
'Brni\<cevi\'c, Nevenka'

_publ_section_title
;
 Bis(tetramethylammonium)
 hexaaquadodeca-\m-bromo-<i>octahedro</i>-hexatantalum tetrabromide
 dihydrate
;
_journal_issue 4
_journal_name_full 'Acta Crystallographica Section C'
_journal_page_first m219
_journal_page_last m220
_journal_paper_doi 10.1107/S0108270102001841
_journal_volume 58
_journal_year 2002
_chemical_formula_iupac '(C4 H12 N)2 [Ta6 Br12 (H2 O)6] Br4 , 2H2O'
_chemical_formula_moiety '2C4 H12 N + , Br12 H12 O6 Ta6 2+ , 4Br - , 2H2 O'
_chemical_formula_structural '(C4 H12 N)2 [Ta6 Br12 (H2 O)6] Br4 , 2H2O'
_chemical_formula_sum 'C8 H40 Br16 N2 O8 Ta6'
_chemical_formula_weight 2656.52
_chemical_name_systematic
;
Hexaaquadodecabromohexatantalum(I,II) bis(tetramethylammonium) tetrabromide
dihydrate
;
_space_group_IT_number 15
_symmetry_cell_setting monoclinic
_symmetry_space_group_name_Hall '-C 2yc'
_symmetry_space_group_name_H-M 'C 1 2/c 1'
_atom_sites_solution_primary direct
_atom_sites_solution_secondary difmap
_cell_angle_alpha 90
_cell_angle_beta 127.74(3)
_cell_angle_gamma 90
_cell_formula_units_Z 4
_cell_length_a 24.388(5)
_cell_length_b 12.470(2)
_cell_length_c 18.425(4)
_cell_measurement_reflns_used 12960
_cell_measurement_temperature 200
_cell_measurement_theta_max 30.52
_cell_measurement_theta_min 2.11
_cell_volume 4431(2)
_computing_cell_refinement 'DENZO-SCALEPACK (Otwinowski & Minor, 1997)'
_computing_data_collection 'COLLECT (Nonius, 1998)'
_computing_data_reduction DENZO-SCALEPACK
_computing_molecular_graphics 'ATOMS (Dowty, 2001) and ORTEP-3 (Farrugia, 1997)'
_computing_publication_material 'PLATON (Spek, 1990)'
_computing_structure_refinement 'SHELXL97 (Sheldrick, 1997)'
_computing_structure_solution 'SHELXS97 (Sheldrick, 1997)'
_diffrn_ambient_temperature 200
_diffrn_detector_area_resol_mean 18.4
_diffrn_measured_fraction_theta_full 0.990
_diffrn_measured_fraction_theta_max 0.990
_diffrn_measurement_device_type 'Nonius KappaCCD area-detector'
_diffrn_measurement_method \w
_diffrn_radiation_monochromator graphite
_diffrn_radiation_source 'fine-focus sealed tube'
_diffrn_radiation_type 'Mo K\a'
_diffrn_radiation_wavelength 0.71073
_diffrn_reflns_av_R_equivalents 0.033
_diffrn_reflns_av_sigmaI/netI 0.037
_diffrn_reflns_limit_h_max 34
_diffrn_reflns_limit_h_min -34
_diffrn_reflns_limit_k_max 17
_diffrn_reflns_limit_k_min -17
_diffrn_reflns_limit_l_max 26
_diffrn_reflns_limit_l_min -26
_diffrn_reflns_number 12960
_diffrn_reflns_reduction_process
;
 ?
;
_diffrn_reflns_theta_full 30.52
_diffrn_reflns_theta_max 30.52
_diffrn_reflns_theta_min 2.11
_exptl_absorpt_coefficient_mu 29.214
_exptl_absorpt_correction_T_max 0.232
_exptl_absorpt_correction_T_min 0.054
_exptl_absorpt_correction_type multi-scan
_exptl_absorpt_process_details 'DENZO-SCALEPACK (Otwinowski & Minor, 1997)'
_exptl_crystal_colour 'dark green'
_exptl_crystal_density_diffrn 3.982
_exptl_crystal_density_meas ?
_exptl_crystal_density_method 'not measured'
_exptl_crystal_description prism
_exptl_crystal_F_000 4656
_exptl_crystal_size_max 0.10
_exptl_crystal_size_mid 0.07
_exptl_crystal_size_min 0.05
_refine_diff_density_max 2.50
_refine_diff_density_min -2.94
_refine_ls_extinction_coef 0.000407(10)
_refine_ls_extinction_expression Fc^*^=kFc[1+0.001xFc^2^\l^3^/sin(2\q)]^-1/4^
_refine_ls_extinction_method 'SHELXL97 (Sheldrick, 1997)'
_refine_ls_goodness_of_fit_ref 1.074
_refine_ls_hydrogen_treatment mixed
_refine_ls_matrix_type full
_refine_ls_number_parameters 219
_refine_ls_number_reflns 6770
_refine_ls_number_restraints 12
_refine_ls_restrained_S_all 1.074
_refine_ls_R_factor_all 0.036
_refine_ls_R_factor_gt 0.028
_refine_ls_shift/su_max 0.001
_refine_ls_shift/su_mean 0.000
_refine_ls_structure_factor_coef Fsqd
_refine_ls_weighting_details 'w = 1/[\s^2^(Fo^2^)+(0.0172P)^2^+7.5089P] where P=(Fo^2^+2Fc^2^)/3'
_refine_ls_weighting_scheme calc
_refine_ls_wR_factor_gt 0.066
_refine_ls_wR_factor_ref 0.069
_reflns_number_gt 5864
_reflns_number_total 6770
_reflns_threshold_expression I>2\s(I)
_cod_data_source_file sk1533.cif
_cod_data_source_block I
_cod_depositor_comments
;
The following automatic conversions were performed:

'_exptl_crystal_density_meas' value 'not measured' was changed to '?'
- the value is perceived as not measured.

Automatic conversion script
Id: cif_fix_values 3008 2015-01-20 13:52:24Z robertas 
;
_cod_original_sg_symbol_H-M 'C 2/c'
_cod_database_code 2012652
_cod_database_fobs_code 2012652

loop_
_symmetry_equiv_pos_as_xyz
x,y,z
-x,y,1/2-z
-x,-y,-z
x,-y,1/2+z
1/2+x,1/2+y,z
1/2-x,1/2+y,1/2-z
1/2-x,1/2-y,-z
1/2+x,1/2-y,1/2+z

loop_
_atom_site_aniso_label
_atom_site_aniso_U_11
_atom_site_aniso_U_22
_atom_site_aniso_U_33
_atom_site_aniso_U_12
_atom_site_aniso_U_13
_atom_site_aniso_U_23
Ta1 0.00830(10) 0.00740(10) 0.00960(10) -0.00020(10) 0.00540(10) 0.00090(10)
Ta2 0.00910(10) 0.00490(10) 0.01400(10) 0.00080(10) 0.00920(10) 0.00050(10)
Ta3 0.00800(10) 0.00470(10) 0.01190(10) 0.00020(10) 0.00750(10) 0.00090(10)
Br1 0.0108(2) 0.0141(3) 0.0196(2) 0.0049(2) 0.0082(2) 0.0048(2)
Br2 0.0102(2) 0.0141(3) 0.0171(2) -0.0047(2) 0.0063(2) -0.0007(2)
Br3 0.0156(2) 0.0089(2) 0.0245(2) 0.0014(2) 0.0172(2) 0.0021(2)
Br4 0.0204(2) 0.0153(3) 0.0162(2) 0.0007(2) 0.0132(2) -0.0046(2)
Br5 0.0177(2) 0.0152(3) 0.0132(2) 0.0012(2) 0.0107(2) 0.0034(2)
Br6 0.0178(3) 0.0049(3) 0.0259(3) 0.0000 0.0176(3) 0.0000
Br7 0.0153(3) 0.0051(3) 0.0210(3) 0.0000 0.0141(3) 0.0000
O1 0.0204(19) 0.020(2) 0.0113(16) 0.0001(17) 0.0025(15) 0.0009(15)
O2 0.028(2) 0.0076(19) 0.043(2) 0.0033(16) 0.0306(19) -0.0006(17)
O3 0.0146(16) 0.0080(18) 0.0289(19) -0.0003(14) 0.0160(15) 0.0044(15)
N1 0.024(2) 0.025(3) 0.023(2) 0.000(2) 0.009(2) -0.002(2)
C1 0.030(4) 0.088(8) 0.034(4) 0.009(4) 0.011(3) -0.007(4)
C2 0.069(7) 0.066(7) 0.077(7) 0.043(6) 0.024(6) 0.015(6)
C3 0.069(7) 0.194(17) 0.042(5) 0.026(8) 0.036(5) -0.001(7)
C4 0.092(8) 0.062(8) 0.091(8) -0.038(7) 0.037(7) 0.001(6)
O4 0.049(3) 0.041(3) 0.029(2) -0.014(3) 0.014(2) -0.018(2)
Br8 0.0523(4) 0.0093(3) 0.0723(5) 0.0009(3) 0.0489(4) 0.0013(3)
Br9 0.0192(2) 0.0244(3) 0.0347(3) -0.0047(2) 0.0189(2) -0.0080(2)

loop_
_atom_site_label
_atom_site_fract_x
_atom_site_fract_y
_atom_site_fract_z
_atom_site_U_iso_or_equiv
_atom_site_thermal_displace_type
_atom_site_calc_flag
_atom_site_refinement_flags
_atom_site_occupancy
_atom_site_type_symbol
Ta1 0.080070(10) 0.03713(2) 0.388980(10) 0.00850(10) Uani d . 1.000 Ta
Ta2 0.049720(10) -0.07905(2) 0.231220(10) 0.00800(10) Uani d . 1.000 Ta
Ta3 0.050250(10) 0.15270(2) 0.232010(10) 0.00730(10) Uani d . 1.000 Ta
Br1 0.16010(2) -0.11177(4) 0.39981(3) 0.01550(10) Uani d . 1.000 Br
Br2 0.16237(2) 0.18203(4) 0.40035(3) 0.01510(10) Uani d . 1.000 Br
Br3 0.12420(3) 0.03649(4) 0.20262(3) 0.01310(10) Uani d . 1.000 Br
Br4 -0.03680(3) -0.10527(4) 0.05444(3) 0.01600(10) Uani d . 1.000 Br
Br5 -0.03692(3) 0.18220(4) 0.05530(3) 0.01460(10) Uani d . 1.000 Br
Br6 0.00000 -0.25283(6) 0.25000 0.0134(2) Uani d . 1.000 Br
Br7 0.00000 0.32656(5) 0.25000 0.0119(2) Uani d . 1.000 Br
O1 0.1667(2) 0.0369(3) 0.5383(3) 0.0219(11) Uani d . 1.000 O
O2 0.1033(2) -0.2068(3) 0.2090(3) 0.0204(11) Uani d . 1.000 O
O3 0.10595(18) 0.2794(3) 0.2107(3) 0.0154(10) Uani d . 1.000 O
N1 0.1340(3) 0.4643(4) 0.0194(3) 0.0275(14) Uani d . 1.000 N
C1 0.1998(4) 0.4732(9) 0.1129(5) 0.056(3) Uani d . 1.000 C
C2 0.0934(6) 0.5634(10) 0.0011(8) 0.084(4) Uani d . 1.000 C
C3 0.1439(6) 0.4505(12) -0.0519(7) 0.100(6) Uani d . 1.000 C
C4 0.0941(6) 0.3718(10) 0.0179(8) 0.094(5) Uani d . 1.000 C
O4 0.2440(3) 0.1275(5) 0.1384(3) 0.0461(16) Uani d . 1.000 O
Br8 0.09383(4) 0.53616(5) 0.21614(6) 0.0376(2) Uani d . 1.000 Br
Br9 0.27148(3) 0.27570(5) 0.30937(4) 0.0245(2) Uani d . 1.000 Br
H11 0.174(5) 0.084(5) 0.583(4) 0.08(3) Uiso d . 1.000 H
H12 0.193(4) -0.025(4) 0.570(4) 0.05(2) Uiso d . 1.000 H
H21 0.098(4) -0.280(3) 0.219(6) 0.08(3) Uiso d . 1.000 H
H22 0.139(3) -0.210(6) 0.202(5) 0.05(2) Uiso d . 1.000 H
H31 0.1538(14) 0.275(6) 0.239(5) 0.07(3) Uiso d . 1.000 H
H32 0.096(3) 0.352(2) 0.215(5) 0.05(2) Uiso d . 1.000 H
H1A 0.22212 0.40441 0.13253 0.0843 Uiso calc R 1.000 H
H1B 0.19075 0.49730 0.15411 0.0843 Uiso calc R 1.000 H
H1C 0.22959 0.52376 0.11302 0.0843 Uiso calc R 1.000 H
H2A 0.08764 0.57212 0.04782 0.1259 Uiso calc R 1.000 H
H2B 0.04877 0.55777 -0.05776 0.1259 Uiso calc R 1.000 H
H2C 0.11771 0.62421 0.00143 0.1259 Uiso calc R 1.000 H
H3A 0.10029 0.45989 -0.11157 0.1506 Uiso calc R 1.000 H
H3B 0.16134 0.37979 -0.04737 0.1506 Uiso calc R 1.000 H
H3C 0.17641 0.50279 -0.04293 0.1506 Uiso calc R 1.000 H
H4A 0.11609 0.30577 0.02195 0.1407 Uiso calc R 1.000 H
H4B 0.04755 0.37300 -0.03830 0.1407 Uiso calc R 1.000 H
H4C 0.09305 0.37721 0.06901 0.1407 Uiso calc R 1.000 H
H41 0.283(4) 0.085(8) 0.155(6) 0.08(4) Uiso d . 1.000 H
H42 0.251(4) 0.133(8) 0.194(3) 0.08(3) Uiso d . 1.000 H

loop_
_atom_type_symbol
_atom_type_description
_atom_type_scat_dispersion_real
_atom_type_scat_dispersion_imag
_atom_type_scat_source
Ta Ta -0.7052 6.5227 'International Tables Vol C Tables 4.2.6.8 and 6.1.1.4'
O O 0.0106 0.0060 'International Tables Vol C Tables 4.2.6.8 and 6.1.1.4'
N N 0.0061 0.0033 'International Tables Vol C Tables 4.2.6.8 and 6.1.1.4'
Br Br -0.2901 2.4595 'International Tables Vol C Tables 4.2.6.8 and 6.1.1.4'
H H 0.0000 0.0000 'International Tables Vol C Tables 4.2.6.8 and 6.1.1.4'
C C 0.0033 0.0016 'International Tables Vol C Tables 4.2.6.8 and 6.1.1.4'

loop_
_geom_angle_atom_site_label_1
_geom_angle_atom_site_label_2
_geom_angle_atom_site_label_3
_geom_angle_site_symmetry_1
_geom_angle_site_symmetry_3
_geom_angle
_geom_angle_publ_flag
Br1 Ta1 Br2 . . 89.09(4) no
Br1 Ta1 O1 . . 78.72(13) no
Br1 Ta1 Br4 . 2_555 87.21(4) no
Br1 Ta1 Br5 . 2_555 158.27(3) no
Br2 Ta1 O1 . . 78.44(13) no
Br2 Ta1 Br4 . 2_555 157.66(3) no
Br2 Ta1 Br5 . 2_555 87.93(4) no
Br4 Ta1 O1 2_555 . 79.23(13) no
Br5 Ta1 O1 2_555 . 79.60(13) no
Br4 Ta1 Br5 2_555 2_555 87.42(4) no
Br1 Ta2 Br3 . . 89.33(3) no
Br1 Ta2 Br4 . . 157.78(4) no
Br1 Ta2 Br6 . . 86.38(3) no
Br1 Ta2 O2 . . 79.36(12) no
Br3 Ta2 Br4 . . 87.02(4) no
Br3 Ta2 Br6 . . 157.27(4) no
Br3 Ta2 O2 . . 78.52(13) no
Br4 Ta2 Br6 . . 88.57(3) no
Br4 Ta2 O2 . . 78.43(12) no
Br6 Ta2 O2 . . 78.75(13) no
Br2 Ta3 Br3 . . 88.29(3) no
Br2 Ta3 Br5 . . 157.40(4) no
Br2 Ta3 Br7 . . 87.97(3) no
Br2 Ta3 O3 . . 78.81(12) no
Br3 Ta3 Br5 . . 87.60(4) no
Br3 Ta3 Br7 . . 157.45(4) no
Br3 Ta3 O3 . . 77.78(12) no
Br5 Ta3 Br7 . . 87.36(3) no
Br5 Ta3 O3 . . 78.60(12) no
Br7 Ta3 O3 . . 79.68(12) no
Ta1 Br1 Ta2 . . 67.67(3) no
Ta1 Br2 Ta3 . . 67.30(3) no
Ta2 Br3 Ta3 . . 67.12(4) no
Ta1 Br4 Ta2 2_555 . 68.12(3) no
Ta1 Br5 Ta3 2_555 . 68.03(3) no
Ta2 Br6 Ta2 . 2_555 67.59(4) no
Ta3 Br7 Ta3 . 2_555 67.63(3) no
Ta1 O1 H11 . . 128(5) no
Ta1 O1 H12 . . 123(3) no
H11 O1 H12 . . 106(5) no
Ta2 O2 H21 . . 119(7) no
Ta2 O2 H22 . . 137(5) no
H21 O2 H22 . . 103(8) no
Ta3 O3 H31 . . 122(4) no
Ta3 O3 H32 . . 116(5) no
H31 O3 H32 . . 108(7) no
H41 O4 H42 . . 102(8) no
C1 N1 C3 . . 113.1(9) no
C1 N1 C4 . . 108.0(7) no
C2 N1 C3 . . 110.0(8) no
C2 N1 C4 . . 107.5(10) no
C3 N1 C4 . . 110.5(8) no
C1 N1 C2 . . 107.5(7) no
N1 C1 H1A . . 109.50 no
N1 C1 H1B . . 109.60 no
H1A C1 H1B . . 109.49 no
H1A C1 H1C . . 109.38 no
H1B C1 H1C . . 109.42 no
N1 C1 H1C . . 109.45 no
N1 C2 H2B . . 109.43 no
N1 C2 H2C . . 109.38 no
N1 C2 H2A . . 109.48 no
H2A C2 H2C . . 109.49 no
H2B C2 H2C . . 109.50 no
H2A C2 H2B . . 109.55 no
N1 C3 H3A . . 109.46 no
N1 C3 H3B . . 109.45 no
H3A C3 H3B . . 109.44 no
H3A C3 H3C . . 109.49 no
N1 C3 H3C . . 109.50 no
H3B C3 H3C . . 109.50 no
N1 C4 H4B . . 109.49 no
N1 C4 H4C . . 109.56 no
N1 C4 H4A . . 109.46 no
H4A C4 H4C . . 109.45 no
H4B C4 H4C . . 109.45 no
H4A C4 H4B . . 109.42 no

loop_
_geom_bond_atom_site_label_1
_geom_bond_atom_site_label_2
_geom_bond_site_symmetry_1
_geom_bond_site_symmetry_2
_geom_bond_distance
_geom_bond_publ_flag
Ta1 Ta3 . . 2.8975(7) no
Ta1 Ta2 . 2_555 2.9054(7) no
Ta1 Ta2 . . 2.9090(7) no
Ta1 Ta3 . 2_555 2.9111(7) no
Ta2 Ta3 . . 2.8899(7) no
Ta2 Ta2 . 2_555 2.9008(7) no
Ta2 Ta1 . 2_555 2.9054(7) no
Ta2 Ta1 . . 2.9090(7) no
Ta3 Ta2 . . 2.8899(7) no
Ta3 Ta1 . . 2.8975(7) no
Ta3 Ta3 . 2_555 2.9045(7) no
Ta3 Ta1 . 2_555 2.9111(7) no
Ta1 Br1 . . 2.6115(8) no
Ta1 Br2 . . 2.6120(8) no
Ta1 O1 . . 2.218(4) no
Ta1 Br4 . 2_555 2.5885(9) no
Ta1 Br5 . 2_555 2.5993(9) no
Ta2 Br1 . . 2.6126(7) no
Ta2 Br3 . . 2.6124(10) no
Ta2 Br4 . . 2.5990(7) no
Ta2 Br6 . . 2.6076(9) no
Ta2 O2 . . 2.251(5) no
Ta3 Br2 . . 2.6170(7) no
Ta3 Br3 . . 2.6156(10) no
Ta3 Br5 . . 2.6043(7) no
Ta3 Br7 . . 2.6095(8) no
Ta3 O3 . . 2.269(5) no
O1 H11 . . 0.94(7) no
O1 H12 . . 0.94(6) no
O2 H21 . . 0.96(5) no
O2 H22 . . 0.96(9) no
O3 H31 . . 0.94(7) no
O3 H32 . . 0.95(3) no
O4 H41 . . 0.96(11) no
O4 H42 . . 0.93(6) no
N1 C1 . . 1.473(9) no
N1 C4 . . 1.498(16) no
N1 C3 . . 1.484(15) no
N1 C2 . . 1.487(15) no
C1 H1B . . 0.9595 no
C1 H1A . . 0.9602 no
C1 H1C . . 0.9609 no
C2 H2B . . 0.9596 no
C2 H2A . . 0.9595 no
C2 H2C . . 0.9603 no
C3 H3B . . 0.9602 no
C3 H3C . . 0.9595 no
C3 H3A . . 0.9603 no
C4 H4C . . 0.9600 no
C4 H4A . . 0.9603 no
C4 H4B . . 0.9603 no

loop_
_geom_contact_atom_site_label_1
_geom_contact_atom_site_label_2
_geom_contact_distance
_geom_contact_site_symmetry_2
_geom_contact_publ_flag
Ta1 Ta1 4.1227(9) 2_555 no
Ta2 Ta3 4.0960(10) 2_555 no
Ta3 Ta2 4.0960(10) 2_555 no
Br1 O4 3.541(5) 4_555 no
Br1 C1 3.719(11) 6_545 no
Br3 C1 3.569(9) 6_545 no
Br4 Br5 3.5625(13) 3_555 no
Br4 C4 3.535(13) 3_555 no
Br5 Br4 3.5625(13) 3_555 no
Br5 C2 3.360(13) 3_565 no
Br6 Br8 3.7811(14) 1_545 no
Br6 Br8 3.7811(14) 2_545 no
Br7 Br8 3.7689(13) 2_555 no
Br7 Br8 3.7689(13) . no
Br8 Br7 3.7689(13) . no
Br8 C3 3.660(11) 4_565 no
Br8 Br7 3.7689(13) . no
Br8 O2 3.222(4) 1_565 no
Br8 O3 3.223(4) . no
Br8 O4 3.339(7) 6_555 no
Br8 Br6 3.7811(14) 2_565 no
Br8 Br6 3.7811(14) 1_565 no
Br9 O3 3.259(5) . no
Br9 O4 3.347(6) . no
Br9 O2 3.279(6) 6_555 no
Br9 O1 3.230(4) 7_556 no
Br3 H1C 3.0742 6_545 no
Br4 H4A 2.9393 3_555 no
Br5 H2C 2.8777 3_565 no
Br8 H2A 3.0445 . no
Br8 H41 2.51(10) 6_555 no
Br8 H3A 3.0809 4_565 no
Br8 H32 2.30(3) . no
Br8 H1B 3.2303 . no
Br8 H4B 3.1746 3_565 no
Br8 H2B 3.0917 3_565 no
Br8 H21 2.29(4) 1_565 no
Br9 H31 2.32(7) . no
Br9 H42 2.58(8) . no
Br9 H11 2.35(6) 7_556 no
Br9 H22 2.32(9) 6_555 no
Br9 H1A 3.1369 . no
O1 O4 2.627(7) 4_555 no
O1 Br9 3.230(4) 7_556 no
O2 Br9 3.279(6) 6_545 no
O2 Br8 3.222(4) 1_545 no
O3 Br9 3.259(5) . no
O3 Br8 3.223(4) . no
O4 O1 2.627(7) 4_554 no
O4 Br9 3.347(6) . no
O4 Br1 3.541(5) 4_554 no
O4 Br8 3.339(7) 6_545 no
O1 H41 2.74(10) 4_555 no
O3 H4C 2.7197 . no
O4 H12 1.69(6) 4_554 no
C1 Br1 3.719(11) 6_555 no
C1 Br3 3.569(9) 6_555 no
C2 Br5 3.360(13) 3_565 no
C3 Br8 3.660(11) 4_564 no
C4 Br4 3.535(13) 3_555 no
H1A H4A 2.4293 . no
H1A Br9 3.1369 . no
H1B Br8 3.2303 . no
H1B H2A 2.2362 . no
H1B H4C 2.4093 . no
H1C H3C 2.3334 . no
H1C Br3 3.0742 6_555 no
H1C H2C 2.5246 . no
H2A Br8 3.0445 . no
H2A H4C 2.4524 . no
H2A H1B 2.2362 . no
H2B H4B 2.3348 . no
H2B H3A 2.3614 . no
H2B Br8 3.0917 3_565 no
H2C Br5 2.8777 3_565 no
H2C H1C 2.5246 . no
H2C H3C 2.5382 . no
H3A H2B 2.3614 . no
H3A Br8 3.0809 4_564 no
H3B H4A 2.3295 . no
H3C H2C 2.5382 . no
H3C H1C 2.3334 . no
H4A H3B 2.3295 . no
H4A Br4 2.9393 3_555 no
H4A H1A 2.4293 . no
H4B H2B 2.3348 . no
H4B Br8 3.1746 3_565 no
H4C O3 2.7197 . no
H4C H1B 2.4093 . no
H4C H2A 2.4524 . no
H11 Br9 2.35(6) 7_556 no
H12 O4 1.69(6) 4_555 no
H12 H41 1.90(13) 4_555 no
H12 H42 2.25(9) 4_555 no
H21 Br8 2.29(4) 1_545 no
H22 Br9 2.32(9) 6_545 no
H31 Br9 2.32(7) . no
H32 Br8 2.30(3) . no
H41 H12 1.90(13) 4_554 no
H41 O1 2.74(10) 4_554 no
H41 Br8 2.51(10) 6_545 no
H42 Br9 2.58(8) . no
H42 H12 2.25(9) 4_554 no

loop_
_geom_hbond_atom_site_label_D
_geom_hbond_atom_site_label_H
_geom_hbond_atom_site_label_A
_geom_hbond_site_symmetry_A
_geom_hbond_distance_DH
_geom_hbond_distance_HA
_geom_hbond_distance_DA
_geom_hbond_angle_DHA
_geom_hbond_publ_flag
O1 H11 Br9 7_556 0.94(7) 2.35(6) 3.230(4) 156(10) yes
O1 H12 O4 4_555 0.94(6) 1.69(6) 2.627(7) 173(8) yes
O2 H21 Br8 1_545 0.96(5) 2.29(4) 3.222(4) 164(8) yes
O2 H22 Br9 6_545 0.96(9) 2.32(9) 3.279(6) 177(6) yes
O3 H31 Br9 . 0.94(7) 2.32(7) 3.259(5) 176(3) yes
O3 H32 Br8 . 0.95(3) 2.30(3) 3.223(4) 163(8) yes
O4 H41 Br8 6_545 0.96(11) 2.51(10) 3.339(7) 144(7) yes
O4 H42 Br9 . 0.93(6) 2.58(8) 3.347(6) 140(8) yes
C2 H2C Br5 3_565 0.96 2.8777 3.360(13) 112 no

loop_
_geom_torsion_atom_site_label_1
_geom_torsion_atom_site_label_2
_geom_torsion_atom_site_label_3
_geom_torsion_atom_site_label_4
_geom_torsion_site_symmetry_1
_geom_torsion_site_symmetry_3
_geom_torsion_site_symmetry_4
_geom_torsion
_geom_torsion_publ_flag
Br2 Ta1 Br1 Ta2 . . . -100.16(3) no
O1 Ta1 Br1 Ta2 . . . -178.56(14) no
Br4 Ta1 Br1 Ta2 2_555 . . 101.87(3) no
Br5 Ta1 Br1 Ta2 2_555 . . 177.75(6) no
Br1 Ta1 Br2 Ta3 . . . 100.93(3) no
O1 Ta1 Br2 Ta3 . . . 179.60(13) no
Br4 Ta1 Br2 Ta3 2_555 . . -178.68(6) no
Br5 Ta1 Br2 Ta3 2_555 . . -100.60(3) no
Br1 Ta1 Br4 Ta2 . 2_555 2_555 -100.10(3) no
Br2 Ta1 Br4 Ta2 . 2_555 2_555 179.14(6) no
O1 Ta1 Br4 Ta2 . 2_555 2_555 -179.14(13) no
Br1 Ta1 Br5 Ta3 . 2_555 2_555 -176.26(6) no
Br2 Ta1 Br5 Ta3 . 2_555 2_555 101.43(3) no
O1 Ta1 Br5 Ta3 . 2_555 2_555 -179.95(12) no
Br3 Ta2 Br1 Ta1 . . . 100.43(3) no
Br4 Ta2 Br1 Ta1 . . . -179.14(6) no
Br6 Ta2 Br1 Ta1 . . . -101.91(3) no
O2 Ta2 Br1 Ta1 . . . 178.87(13) no
Br1 Ta2 Br3 Ta3 . . . -100.96(3) no
Br4 Ta2 Br3 Ta3 . . . 100.98(3) no
Br6 Ta2 Br3 Ta3 . . . -179.93(4) no
O2 Ta2 Br3 Ta3 . . . 179.77(12) no
Br1 Ta2 Br4 Ta1 . . 2_555 177.37(6) no
Br3 Ta2 Br4 Ta1 . . 2_555 -101.75(4) no
Br6 Ta2 Br4 Ta1 . . 2_555 100.56(3) no
O2 Ta2 Br4 Ta1 . . 2_555 179.37(13) no
Br1 Ta2 Br6 Ta2 . . 2_555 100.77(3) no
Br3 Ta2 Br6 Ta2 . . 2_555 -179.68(4) no
Br4 Ta2 Br6 Ta2 . . 2_555 -100.89(3) no
O2 Ta2 Br6 Ta2 . . 2_555 -179.37(12) no
Br3 Ta3 Br2 Ta1 . . . -101.38(3) no
Br5 Ta3 Br2 Ta1 . . . 179.03(6) no
Br7 Ta3 Br2 Ta1 . . . 100.86(3) no
O3 Ta3 Br2 Ta1 . . . -179.26(13) no
Br2 Ta3 Br3 Ta2 . . . 101.11(3) no
Br5 Ta3 Br3 Ta2 . . . -101.12(3) no
Br7 Ta3 Br3 Ta2 . . . -178.34(4) no
O3 Ta3 Br3 Ta2 . . . -179.97(12) no
Br2 Ta3 Br5 Ta1 . . 2_555 -179.23(6) no
Br3 Ta3 Br5 Ta1 . . 2_555 101.05(4) no
Br7 Ta3 Br5 Ta1 . . 2_555 -100.93(3) no
O3 Ta3 Br5 Ta1 . . 2_555 179.06(12) no
Br2 Ta3 Br7 Ta3 . . 2_555 -101.44(3) no
Br3 Ta3 Br7 Ta3 . . 2_555 177.95(4) no
Br5 Ta3 Br7 Ta3 . . 2_555 100.68(3) no
O3 Ta3 Br7 Ta3 . . 2_555 179.57(12) no
